data_4126454
loop_
_publ_author_name
'Liu, Liang'
'Zhu, Miaomiao'
'Yu, Hai-Tao'
'Zhang, Wen-Xiong'
'Xi, Zhenfeng'

_publ_section_title
;
 Organocopper(III) Spiro Complexes: Synthesis, Structural
 Characterization, and Redox Transformation.
;
_journal_name_full 'Journal of the American Chemical Society'
_journal_paper_doi 10.1021/jacs.7b08803
_journal_year 2017
_chemical_formula_moiety 'C48 H64 Cu Li3 O6'
_chemical_formula_sum 'C48 H64 Cu Li3 O6'
_chemical_formula_weight 821.35
_chemical_name_systematic
;
 ? 
;
_space_group_crystal_system triclinic
_space_group_IT_number 2
_space_group_name_Hall '-P 1'
_space_group_name_H-M_alt 'P -1'
_symmetry_space_group_name_Hall '-P 1'
_symmetry_space_group_name_H-M 'P -1'
_atom_sites_solution_hydrogens geom
_atom_sites_solution_primary iterative
_atom_sites_solution_secondary difmap
_audit_creation_date 2016-09-18
_audit_creation_method
;
Olex2 1.2
(compiled 2016.09.09 svn.r3337 for OlexSys, GUI svn.r5227)
;
_cell_angle_alpha 86.958(3)
_cell_angle_beta 82.364(3)
_cell_angle_gamma 80.872(3)
_cell_formula_units_Z 2
_cell_length_a 12.4734(5)
_cell_length_b 12.4985(5)
_cell_length_c 14.5205(6)
_cell_measurement_reflns_used 5593
_cell_measurement_temperature 180.01(10)
_cell_measurement_theta_max 27.3940
_cell_measurement_theta_min 3.4360
_cell_volume 2214.06(16)
_computing_cell_refinement
;
CrysAlisPro, Agilent Technologies,
Version 1.171.36.32 (release 02-08-2013 CrysAlis171 .NET)
(compiled Aug  2 2013,16:46:58)
;
_computing_data_collection
;
CrysAlisPro, Agilent Technologies,
Version 1.171.36.32 (release 02-08-2013 CrysAlis171 .NET)
(compiled Aug  2 2013,16:46:58)
;
_computing_data_reduction
;
CrysAlisPro, Agilent Technologies,
Version 1.171.36.32 (release 02-08-2013 CrysAlis171 .NET)
(compiled Aug  2 2013,16:46:58)
;
_computing_molecular_graphics 'Olex2 (Dolomanov et al., 2009)'
_computing_publication_material 'Olex2 (Dolomanov et al., 2009)'
_computing_structure_refinement 'ShelXL (Sheldrick, 2015)'
_computing_structure_solution
;
Superflip (Palatinus & Chapuis, 2007;Palatinus & van der Lee, 2008;
Palatinus et al., 2012)
;
_diffrn_ambient_temperature 180.01(10)
_diffrn_detector_area_resol_mean 10.3914
_diffrn_measured_fraction_theta_full 0.997
_diffrn_measured_fraction_theta_max 0.997
_diffrn_measurement_details
;
#__ type_ start__ end____ width___ exp.time_
  1 omega  -60.00   43.00   1.0000    1.4500
omega____ theta____ kappa____ phi______ frames
    -       13.6191  -57.0000 -180.0000 103

#__ type_ start__ end____ width___ exp.time_
  2 omega  -15.00   54.00   1.0000    1.4500
omega____ theta____ kappa____ phi______ frames
    -       13.6191  -99.0000   60.0000 69

#__ type_ start__ end____ width___ exp.time_
  3 omega  -60.00   39.00   1.0000    1.4500
omega____ theta____ kappa____ phi______ frames
    -       13.6191  -77.0000  -60.0000 99

#__ type_ start__ end____ width___ exp.time_
  4 omega  -13.00   27.00   1.0000    1.4500
omega____ theta____ kappa____ phi______ frames
    -      -14.7128  -99.0000   60.0000 40
;
_diffrn_measurement_device_type 'SuperNova, Dual, Cu at zero, Atlas'
_diffrn_measurement_method '\w scans'
_diffrn_orient_matrix_UB_11 0.0363121000
_diffrn_orient_matrix_UB_12 -0.0314558000
_diffrn_orient_matrix_UB_13 0.0282007000
_diffrn_orient_matrix_UB_21 -0.0134917000
_diffrn_orient_matrix_UB_22 0.0398478000
_diffrn_orient_matrix_UB_23 0.0343840000
_diffrn_orient_matrix_UB_31 -0.0432459000
_diffrn_orient_matrix_UB_32 -0.0270189000
_diffrn_orient_matrix_UB_33 0.0213093000
_diffrn_radiation_monochromator mirror
_diffrn_radiation_type MoK\a
_diffrn_radiation_wavelength 0.7107
_diffrn_reflns_av_R_equivalents 0.0368
_diffrn_reflns_av_unetI/netI 0.0650
_diffrn_reflns_limit_h_max 14
_diffrn_reflns_limit_h_min -15
_diffrn_reflns_limit_k_max 13
_diffrn_reflns_limit_k_min -15
_diffrn_reflns_limit_l_max 17
_diffrn_reflns_limit_l_min -17
_diffrn_reflns_number 15667
_diffrn_reflns_theta_full 25.99
_diffrn_reflns_theta_max 25.99
_diffrn_reflns_theta_min 2.81
_diffrn_source 'SuperNova (Mo) X-ray Source'
_exptl_absorpt_coefficient_mu 0.540
_exptl_absorpt_correction_T_max 1.00000
_exptl_absorpt_correction_T_min 0.66633
_exptl_absorpt_correction_type multi-scan
_exptl_absorpt_process_details
;
CrysAlisPro, Agilent Technologies,
Version 1.171.36.32 (release 02-08-2013 CrysAlis171 .NET)
(compiled Aug  2 2013,16:46:58)
Empirical absorption correction using spherical harmonics,
 implemented in SCALE3 ABSPACK scaling algorithm.
;
_exptl_crystal_colour 'metallic dark red'
_exptl_crystal_colour_lustre metallic
_exptl_crystal_colour_modifier dark
_exptl_crystal_colour_primary red
_exptl_crystal_density_diffrn 1.232
_exptl_crystal_density_method 'not measured'
_exptl_crystal_description block
_exptl_crystal_F_000 876
_exptl_crystal_size_max 0.1
_exptl_crystal_size_mid 0.1
_exptl_crystal_size_min 0.1
_refine_diff_density_max 0.590
_refine_diff_density_min -0.506
_refine_diff_density_rms 0.065
_refine_ls_extinction_method none
_refine_ls_goodness_of_fit_ref 1.028
_refine_ls_hydrogen_treatment constr
_refine_ls_matrix_type full
_refine_ls_number_parameters 523
_refine_ls_number_reflns 8693
_refine_ls_number_restraints 37
_refine_ls_restrained_S_all 1.078
_refine_ls_R_factor_all 0.0766
_refine_ls_R_factor_gt 0.0545
_refine_ls_shift/su_max 0.001
_refine_ls_shift/su_mean 0.000
_refine_ls_structure_factor_coef Fsqd
_refine_ls_weighting_details 'calc w=1/[\s^2^(Fo^2^)+(0.0598P)^2^+1.4252P] where P=(Fo^2^+2Fc^2^)/3'
_refine_ls_weighting_scheme calc
_refine_ls_wR_factor_gt 0.1258
_refine_ls_wR_factor_ref 0.1428
_reflns_number_gt 6700
_reflns_number_total 8693
_reflns_threshold_expression >2sigma(I)
_cod_data_source_file ja7b08803_si_002.cif
_cod_data_source_block 2a
_cod_original_cell_volume 2214.07(15)
_cod_database_code 4126454
_chemical_oxdiff_formula 'C1 H1 O1 Cu1 Li1'
_reflns_odcompleteness_completeness 99.75
_reflns_odcompleteness_iscentric 1
_reflns_odcompleteness_theta 27.42
_olex2_refinement_description
;
1. Fixed Uiso
 At 1.2 times of:
  All C(H) groups, All C(H,H) groups
2. Restrained distances
 C46-C45
 1.54 with sigma of 0.02
3. Uiso/Uaniso restraints and constraints
Uanis(C45) \\sim Ueq, Uanis(C46) \\sim Ueq, Uanis(C44) \\sim Ueq, Uanis(C43)
\\sim Ueq, Uanis(C42) \\sim Ueq, Uanis(C41) \\sim Ueq: with sigma of 0.005 and
sigma for terminal atoms of 0.01
4.a Secondary CH2 refined with riding coordinates:
 C25(H25A,H25B), C26(H26A,H26B), C27(H27A,H27B), C28(H28A,H28B), C29(H29A,
 H29B), C30(H30A,H30B), C31(H31A,H31B), C32(H32A,H32B), C33(H33A,H33B),
 C34(H34A,H34B), C35(H35A,H35B), C36(H36A,H36B), C37(H37A,H37B), C38(H38A,H38B),
  C39(H39A,H39B), C40(H40A,H40B), C41(H41A,H41B), C42(H42A,H42B), C43(H43A,
 H43B), C44(H44A,H44B), C45(H45A,H45B), C46(H46A,H46B), C47(H47A,H47B),
 C48(H48A,H48B)
4.b Aromatic/amide H refined with riding coordinates:
 C3(H3), C4(H4), C5(H5), C6(H6), C9(H9), C10(H10), C11(H11), C12(H12),
 C15(H15), C16(H16), C17(H17), C18(H18), C21(H21), C22(H22), C23(H23), C24(H24)
;
_olex2_submission_special_instructions 'No special instructions were received'

loop_
_space_group_symop_id
_space_group_symop_operation_xyz
1 'x, y, z'
2 '-x, -y, -z'

loop_
_atom_site_label
_atom_site_type_symbol
_atom_site_fract_x
_atom_site_fract_y
_atom_site_fract_z
_atom_site_U_iso_or_equiv
_atom_site_adp_type
_atom_site_occupancy
_atom_site_calc_flag
_atom_site_refinement_flags_posn
_atom_site_refinement_flags_adp
Cu1 Cu 0.28537(3) 0.69304(3) 0.22821(2) 0.02550(13) Uani 1 d . .
O1 O 0.33418(18) 0.91852(19) 0.02908(16) 0.0414(6) Uani 1 d . .
O2 O 0.51337(18) 0.72862(19) 0.01809(16) 0.0407(6) Uani 1 d . .
O3 O 0.1851(2) 0.99591(19) 0.3314(2) 0.0600(8) Uani 1 d . .
O4 O 0.29876(19) 0.8488(3) 0.46675(18) 0.0607(8) Uani 1 d . .
O5 O 0.09503(17) 0.46977(18) 0.28569(18) 0.0427(6) Uani 1 d . .
O6 O 0.22545(18) 0.49477(18) 0.44471(17) 0.0415(6) Uani 1 d . .
C1 C 0.0924(2) 0.7405(2) 0.1386(2) 0.0261(6) Uani 1 d . .
C2 C 0.2070(2) 0.7087(2) 0.1128(2) 0.0263(6) Uani 1 d . .
C3 C 0.2374(2) 0.6819(2) 0.0191(2) 0.0311(7) Uani 1 d . .
H3 H 0.3110 0.6589 -0.0007 0.037 Uiso 1 calc R .
C4 C 0.1637(3) 0.6880(3) -0.0458(2) 0.0401(8) Uani 1 d . .
H4 H 0.1887 0.6703 -0.1072 0.048 Uiso 1 calc R .
C5 C 0.0539(3) 0.7201(3) -0.0188(3) 0.0430(8) Uani 1 d . .
H5 H 0.0040 0.7244 -0.0615 0.052 Uiso 1 calc R .
C6 C 0.0186(3) 0.7462(3) 0.0729(2) 0.0359(7) Uani 1 d . .
H6 H -0.0557 0.7678 0.0913 0.043 Uiso 1 calc R .
C7 C 0.0541(2) 0.7605(2) 0.2386(2) 0.0276(6) Uani 1 d . .
C8 C 0.1348(2) 0.7352(2) 0.3020(2) 0.0264(6) Uani 1 d . .
C9 C 0.0933(2) 0.7476(2) 0.3961(2) 0.0309(7) Uani 1 d . .
H9 H 0.1420 0.7301 0.4398 0.037 Uiso 1 calc R .
C10 C -0.0155(3) 0.7840(3) 0.4286(2) 0.0372(8) Uani 1 d . .
H10 H -0.0378 0.7913 0.4920 0.045 Uiso 1 calc R .
C11 C -0.0899(3) 0.8091(3) 0.3658(3) 0.0412(8) Uani 1 d . .
H11 H -0.1629 0.8342 0.3863 0.049 Uiso 1 calc R .
C12 C -0.0551(2) 0.7967(3) 0.2714(2) 0.0366(8) Uani 1 d . .
H12 H -0.1058 0.8129 0.2293 0.044 Uiso 1 calc R .
C13 C 0.4923(2) 0.5708(3) 0.2564(2) 0.0299(7) Uani 1 d . .
C14 C 0.3858(2) 0.5499(2) 0.24385(19) 0.0272(6) Uani 1 d . .
C15 C 0.3801(3) 0.4400(3) 0.2309(2) 0.0324(7) Uani 1 d . .
H15 H 0.3128 0.4221 0.2219 0.039 Uiso 1 calc R .
C16 C 0.4685(3) 0.3566(3) 0.2308(2) 0.0424(8) Uani 1 d . .
H16 H 0.4595 0.2854 0.2224 0.051 Uiso 1 calc R .
C17 C 0.5694(3) 0.3805(3) 0.2433(3) 0.0473(9) Uani 1 d . .
H17 H 0.6292 0.3257 0.2434 0.057 Uiso 1 calc R .
C18 C 0.5810(3) 0.4865(3) 0.2556(2) 0.0412(8) Uani 1 d . .
H18 H 0.6494 0.5024 0.2636 0.049 Uiso 1 calc R .
C19 C 0.5064(2) 0.6864(3) 0.2619(2) 0.0305(7) Uani 1 d . .
C20 C 0.4150(2) 0.7666(2) 0.2452(2) 0.0277(6) Uani 1 d . .
C21 C 0.4355(2) 0.8745(3) 0.2442(2) 0.0325(7) Uani 1 d . .
H21 H 0.3799 0.9296 0.2307 0.039 Uiso 1 calc R .
C22 C 0.5338(3) 0.9036(3) 0.2621(2) 0.0404(8) Uani 1 d . .
H22 H 0.5420 0.9762 0.2622 0.048 Uiso 1 calc R .
C23 C 0.6185(3) 0.8237(3) 0.2796(2) 0.0445(9) Uani 1 d . .
H23 H 0.6845 0.8419 0.2921 0.053 Uiso 1 calc R .
C24 C 0.6050(2) 0.7166(3) 0.2786(2) 0.0403(8) Uani 1 d . .
H24 H 0.6631 0.6628 0.2894 0.048 Uiso 1 calc R .
C25 C 0.3407(3) 0.9269(3) -0.0704(2) 0.0504(9) Uani 1 d . .
H25A H 0.3495 0.8555 -0.0960 0.061 Uiso 1 calc R .
H25B H 0.4025 0.9619 -0.0964 0.061 Uiso 1 calc R .
C26 C 0.2352(3) 0.9937(4) -0.0929(3) 0.0639(12) Uani 1 d . .
H26A H 0.2449 1.0682 -0.1091 0.077 Uiso 1 calc R .
H26B H 0.2081 0.9637 -0.1439 0.077 Uiso 1 calc R .
C27 C 0.1587(3) 0.9870(3) -0.0043(3) 0.0582(11) Uani 1 d . .
H27A H 0.1032 1.0509 0.0022 0.070 Uiso 1 calc R .
H27B H 0.1233 0.9230 -0.0018 0.070 Uiso 1 calc R .
C28 C 0.2334(3) 0.9806(3) 0.0689(3) 0.0501(9) Uani 1 d . .
H28A H 0.2447 1.0525 0.0837 0.060 Uiso 1 calc R .
H28B H 0.2034 0.9448 0.1252 0.060 Uiso 1 calc R .
C29 C 0.5980(3) 0.7935(3) 0.0100(3) 0.0504(10) Uani 1 d . .
H29A H 0.5997 0.8259 0.0690 0.060 Uiso 1 calc R .
H29B H 0.5856 0.8512 -0.0365 0.060 Uiso 1 calc R .
C30 C 0.7020(3) 0.7225(3) -0.0173(3) 0.0596(11) Uani 1 d . .
H30A H 0.7620 0.7468 0.0078 0.072 Uiso 1 calc R .
H30B H 0.7186 0.7201 -0.0844 0.072 Uiso 1 calc R .
C31 C 0.6814(3) 0.6140(3) 0.0244(3) 0.0637(12) Uani 1 d . .
H31A H 0.7260 0.5554 -0.0108 0.076 Uiso 1 calc R .
H31B H 0.6962 0.6061 0.0885 0.076 Uiso 1 calc R .
C32 C 0.5622(3) 0.6159(3) 0.0179(2) 0.0476(9) Uani 1 d . .
H32A H 0.5525 0.5830 -0.0388 0.057 Uiso 1 calc R .
H32B H 0.5288 0.5764 0.0705 0.057 Uiso 1 calc R .
C33 C 0.0746(3) 0.4686(3) 0.1900(3) 0.0494(9) Uani 1 d . .
H33A H 0.0977 0.3966 0.1658 0.059 Uiso 1 calc R .
H33B H 0.1146 0.5190 0.1518 0.059 Uiso 1 calc R .
C34 C -0.0467(3) 0.5019(4) 0.1896(3) 0.0602(11) Uani 1 d . .
H34A H -0.0653 0.5798 0.1817 0.072 Uiso 1 calc R .
H34B H -0.0729 0.4670 0.1407 0.072 Uiso 1 calc R .
C35 C -0.0927(3) 0.4633(4) 0.2836(3) 0.0655(12) Uani 1 d . .
H35A H -0.0999 0.3871 0.2839 0.079 Uiso 1 calc R .
H35B H -0.1636 0.5049 0.3038 0.079 Uiso 1 calc R .
C36 C -0.0085(3) 0.4820(4) 0.3444(3) 0.0536(10) Uani 1 d . .
H36A H -0.0259 0.5542 0.3690 0.064 Uiso 1 calc R .
H36B H -0.0064 0.4294 0.3960 0.064 Uiso 1 calc R .
C37 C 0.3166(3) 0.5247(3) 0.4829(3) 0.0478(9) Uani 1 d . .
H37A H 0.2939 0.5511 0.5452 0.057 Uiso 1 calc R .
H37B H 0.3473 0.5809 0.4443 0.057 Uiso 1 calc R .
C38 C 0.3996(3) 0.4223(3) 0.4848(3) 0.0485(9) Uani 1 d . .
H38A H 0.4324 0.4152 0.5422 0.058 Uiso 1 calc R .
H38B H 0.4571 0.4226 0.4328 0.058 Uiso 1 calc R .
C39 C 0.3342(3) 0.3304(3) 0.4778(3) 0.0606(11) Uani 1 d . .
H39A H 0.3617 0.2896 0.4223 0.073 Uiso 1 calc R .
H39B H 0.3380 0.2814 0.5318 0.073 Uiso 1 calc R .
C40 C 0.2223(3) 0.3844(3) 0.4736(3) 0.0587(11) Uani 1 d . .
H40A H 0.1884 0.3490 0.4297 0.070 Uiso 1 calc R .
H40B H 0.1796 0.3806 0.5342 0.070 Uiso 1 calc R .
C41 C 0.0758(3) 1.0303(3) 0.3166(4) 0.0679(12) Uani 1 d . U
H41A H 0.0275 1.0286 0.3746 0.082 Uiso 1 calc R .
H41B H 0.0539 0.9840 0.2732 0.082 Uiso 1 calc R .
C42 C 0.0716(5) 1.1452(4) 0.2769(4) 0.0975(18) Uani 1 d . U
H42A H 0.0563 1.1492 0.2130 0.117 Uiso 1 calc R .
H42B H 0.0157 1.1943 0.3131 0.117 Uiso 1 calc R .
C43 C 0.1815(6) 1.1724(5) 0.2826(4) 0.1055(19) Uani 1 d . U
H43A H 0.2250 1.1690 0.2220 0.127 Uiso 1 calc R .
H43B H 0.1760 1.2448 0.3057 0.127 Uiso 1 calc R .
C44 C 0.2307(4) 1.0913(4) 0.3473(4) 0.0800(15) Uani 1 d . U
H44A H 0.3099 1.0788 0.3335 0.096 Uiso 1 calc R .
H44B H 0.2108 1.1134 0.4111 0.096 Uiso 1 calc R .
C45 C 0.2276(4) 0.8899(5) 0.5472(4) 0.0904(16) Uani 1 d D U
H45A H 0.1829 0.9574 0.5312 0.108 Uiso 1 calc R .
H45B H 0.1794 0.8382 0.5708 0.108 Uiso 1 calc R .
C46 C 0.2943(5) 0.9073(6) 0.6162(4) 0.110(2) Uani 1 d D U
H46A H 0.2762 0.8651 0.6725 0.132 Uiso 1 calc R .
H46B H 0.2823 0.9833 0.6312 0.132 Uiso 1 calc R .
C47 C 0.4095(5) 0.8733(5) 0.5774(4) 0.0924(17) Uani 1 d . .
H47A H 0.4466 0.9357 0.5623 0.111 Uiso 1 calc R .
H47B H 0.4482 0.8259 0.6213 0.111 Uiso 1 calc R .
C48 C 0.4040(3) 0.8163(4) 0.4941(3) 0.0691(13) Uani 1 d . .
H48A H 0.4597 0.8339 0.4450 0.083 Uiso 1 calc R .
H48B H 0.4163 0.7386 0.5067 0.083 Uiso 1 calc R .
Li1 Li 0.3730(4) 0.7778(4) 0.0907(4) 0.0354(12) Uani 1 d . .
Li2 Li 0.2586(4) 0.8419(5) 0.3404(4) 0.0392(13) Uani 1 d . .
Li3 Li 0.2079(4) 0.5508(4) 0.3187(4) 0.0380(13) Uani 1 d . .

loop_
_atom_site_aniso_label
_atom_site_aniso_U_11
_atom_site_aniso_U_22
_atom_site_aniso_U_33
_atom_site_aniso_U_23
_atom_site_aniso_U_13
_atom_site_aniso_U_12
Cu1 0.01826(19) 0.0274(2) 0.0306(2) 0.00197(15) -0.00395(14) -0.00303(14)
O1 0.0417(13) 0.0446(14) 0.0381(13) 0.0097(11) -0.0053(10) -0.0110(11)
O2 0.0368(12) 0.0422(14) 0.0451(14) -0.0048(11) 0.0039(10) -0.0181(10)
O3 0.0407(14) 0.0307(14) 0.107(2) -0.0161(14) 0.0070(14) -0.0092(11)
O4 0.0350(13) 0.101(2) 0.0476(16) -0.0349(15) -0.0013(12) -0.0076(14)
O5 0.0253(11) 0.0393(14) 0.0645(17) -0.0094(12) -0.0016(11) -0.0090(10)
O6 0.0398(13) 0.0330(13) 0.0503(15) 0.0090(11) 0.0000(11) -0.0097(10)
C1 0.0241(14) 0.0176(14) 0.0381(17) 0.0025(12) -0.0080(12) -0.0050(11)
C2 0.0267(14) 0.0176(14) 0.0356(17) -0.0002(12) -0.0078(12) -0.0038(11)
C3 0.0285(15) 0.0280(16) 0.0379(18) -0.0037(13) -0.0026(13) -0.0079(12)
C4 0.0433(19) 0.043(2) 0.0377(19) -0.0084(15) -0.0104(15) -0.0100(15)
C5 0.0417(19) 0.045(2) 0.048(2) -0.0038(17) -0.0243(16) -0.0085(16)
C6 0.0274(16) 0.0332(18) 0.050(2) -0.0004(15) -0.0143(14) -0.0044(13)
C7 0.0233(14) 0.0196(15) 0.0404(18) 0.0000(13) -0.0052(13) -0.0042(11)
C8 0.0218(14) 0.0223(15) 0.0356(17) -0.0001(12) -0.0057(12) -0.0033(11)
C9 0.0244(15) 0.0299(17) 0.0386(18) -0.0029(14) -0.0047(13) -0.0037(12)
C10 0.0331(17) 0.0363(19) 0.0406(19) -0.0071(15) 0.0059(14) -0.0070(14)
C11 0.0220(15) 0.041(2) 0.058(2) -0.0083(17) 0.0030(15) -0.0011(13)
C12 0.0216(15) 0.0348(18) 0.052(2) -0.0002(15) -0.0051(14) -0.0003(13)
C13 0.0234(14) 0.0425(19) 0.0201(15) 0.0045(13) -0.0001(12) 0.0021(13)
C14 0.0243(14) 0.0336(17) 0.0210(15) 0.0022(12) -0.0004(12) 0.0005(12)
C15 0.0310(16) 0.0377(18) 0.0264(16) 0.0008(13) -0.0034(13) -0.0002(13)
C16 0.052(2) 0.0343(19) 0.0358(19) 0.0020(15) -0.0022(16) 0.0058(15)
C17 0.039(2) 0.045(2) 0.047(2) 0.0073(17) -0.0018(16) 0.0183(16)
C18 0.0235(16) 0.054(2) 0.042(2) 0.0093(16) -0.0066(14) 0.0049(14)
C19 0.0213(14) 0.0469(19) 0.0223(15) 0.0018(13) -0.0003(12) -0.0051(13)
C20 0.0247(14) 0.0367(17) 0.0225(15) 0.0007(13) -0.0029(12) -0.0072(12)
C21 0.0276(15) 0.0413(19) 0.0298(17) 0.0005(14) -0.0045(13) -0.0090(13)
C22 0.0409(19) 0.051(2) 0.0354(19) -0.0044(16) -0.0014(15) -0.0259(17)
C23 0.0263(17) 0.073(3) 0.040(2) -0.0012(18) -0.0086(14) -0.0223(17)
C24 0.0213(15) 0.062(2) 0.0392(19) 0.0024(16) -0.0078(13) -0.0082(15)
C25 0.063(2) 0.052(2) 0.035(2) 0.0105(17) -0.0051(17) -0.0093(19)
C26 0.068(3) 0.068(3) 0.060(3) 0.016(2) -0.026(2) -0.015(2)
C27 0.044(2) 0.041(2) 0.089(3) 0.014(2) -0.012(2) -0.0077(17)
C28 0.056(2) 0.037(2) 0.056(2) 0.0016(17) -0.0002(19) -0.0106(17)
C29 0.0345(18) 0.038(2) 0.078(3) -0.0048(19) 0.0035(18) -0.0128(15)
C30 0.044(2) 0.047(2) 0.084(3) 0.004(2) 0.006(2) -0.0070(18)
C31 0.064(3) 0.044(2) 0.074(3) 0.002(2) 0.014(2) 0.0021(19)
C32 0.075(3) 0.037(2) 0.0326(19) -0.0054(15) 0.0099(18) -0.0269(18)
C33 0.049(2) 0.039(2) 0.062(3) -0.0159(18) -0.0023(18) -0.0110(16)
C34 0.048(2) 0.062(3) 0.077(3) -0.010(2) -0.019(2) -0.0157(19)
C35 0.034(2) 0.072(3) 0.093(4) -0.002(3) -0.012(2) -0.0129(19)
C36 0.0279(18) 0.066(3) 0.064(3) -0.007(2) 0.0046(17) -0.0071(17)
C37 0.067(2) 0.047(2) 0.0339(19) -0.0010(16) -0.0046(17) -0.0237(19)
C38 0.054(2) 0.055(2) 0.043(2) 0.0130(18) -0.0207(18) -0.0206(18)
C39 0.063(3) 0.045(2) 0.082(3) 0.016(2) -0.040(2) -0.0156(19)
C40 0.047(2) 0.036(2) 0.090(3) 0.016(2) 0.003(2) -0.0131(17)
C41 0.058(2) 0.048(2) 0.091(3) 0.000(2) -0.001(2) 0.0035(18)
C42 0.129(4) 0.066(3) 0.086(3) 0.002(3) -0.022(3) 0.022(3)
C43 0.154(4) 0.078(3) 0.088(3) -0.012(3) 0.015(3) -0.051(3)
C44 0.072(3) 0.056(3) 0.111(3) -0.032(2) 0.018(3) -0.021(2)
C45 0.074(3) 0.121(4) 0.077(3) -0.050(3) 0.005(2) -0.017(3)
C46 0.118(4) 0.119(4) 0.084(3) -0.036(3) -0.030(3) 0.033(3)
C47 0.096(4) 0.107(5) 0.082(4) -0.023(3) -0.047(3) -0.002(3)
C48 0.049(2) 0.103(4) 0.057(3) -0.023(3) -0.014(2) -0.006(2)
Li1 0.033(3) 0.039(3) 0.035(3) 0.006(2) -0.005(2) -0.013(2)
Li2 0.032(3) 0.039(3) 0.047(3) -0.011(3) -0.008(2) -0.001(2)
Li3 0.030(3) 0.038(3) 0.046(3) 0.004(2) -0.003(2) -0.007(2)

loop_
_atom_type_symbol
_atom_type_description
_atom_type_scat_dispersion_real
_atom_type_scat_dispersion_imag
_atom_type_scat_source
C C 0.0033 0.0016 'International Tables Vol C Tables 4.2.6.8 and 6.1.1.4'
H H 0.0000 0.0000 'International Tables Vol C Tables 4.2.6.8 and 6.1.1.4'
Cu Cu 0.3201 1.2651 'International Tables Vol C Tables 4.2.6.8 and 6.1.1.4'
Li Li -0.0003 0.0001 'International Tables Vol C Tables 4.2.6.8 and 6.1.1.4'
O O 0.0106 0.0060 'International Tables Vol C Tables 4.2.6.8 and 6.1.1.4'

loop_
_geom_angle_atom_site_label_1
_geom_angle_atom_site_label_2
_geom_angle_atom_site_label_3
_geom_angle
C2 Cu1 C8 86.58(12)
C2 Cu1 C14 115.52(11)
C2 Cu1 Li1 62.79(15)
C2 Cu1 Li2 121.18(15)
C2 Cu1 Li3 103.48(16)
C8 Cu1 Li1 130.33(15)
C8 Cu1 Li2 60.95(15)
C8 Cu1 Li3 63.30(15)
C14 Cu1 C8 125.10(11)
C14 Cu1 Li1 103.82(15)
C14 Cu1 Li2 123.31(15)
C14 Cu1 Li3 62.85(15)
C20 Cu1 C2 125.13(11)
C20 Cu1 C8 122.03(12)
C20 Cu1 C14 86.74(12)
C20 Cu1 Li1 63.36(15)
C20 Cu1 Li2 61.10(15)
C20 Cu1 Li3 130.66(16)
Li1 Cu1 Li2 101.08(19)
Li3 Cu1 Li1 156.1(2)
Li3 Cu1 Li2 102.8(2)
C25 O1 C28 109.1(3)
C25 O1 Li1 119.9(3)
C28 O1 Li1 114.8(3)
C29 O2 C32 108.8(3)
C29 O2 Li1 119.9(3)
C32 O2 Li1 121.7(2)
C41 O3 C44 107.2(3)
C41 O3 Li2 126.0(3)
C44 O3 Li2 126.6(3)
C45 O4 Li2 126.6(3)
C48 O4 C45 107.3(3)
C48 O4 Li2 126.1(3)
C33 O5 Li3 120.0(3)
C36 O5 C33 108.6(3)
C36 O5 Li3 117.1(3)
C37 O6 Li3 115.3(2)
C40 O6 C37 105.6(3)
C40 O6 Li3 123.5(3)
C2 C1 C7 117.3(2)
C6 C1 C2 121.0(3)
C6 C1 C7 121.6(3)
Cu1 C2 Li1 66.70(15)
C1 C2 Cu1 109.7(2)
C1 C2 Li1 141.8(2)
C3 C2 Cu1 134.8(2)
C3 C2 C1 114.8(3)
C3 C2 Li1 82.6(2)
C2 C3 H3 118.0
C4 C3 C2 123.9(3)
C4 C3 H3 118.0
C3 C4 H4 120.2
C5 C4 C3 119.7(3)
C5 C4 H4 120.2
C4 C5 H5 120.4
C4 C5 C6 119.2(3)
C6 C5 H5 120.4
C1 C6 H6 119.3
C5 C6 C1 121.4(3)
C5 C6 H6 119.3
C8 C7 C1 116.7(2)
C12 C7 C1 122.5(3)
C12 C7 C8 120.7(3)
Cu1 C8 Li2 69.13(15)
Cu1 C8 Li3 65.91(15)
C7 C8 Cu1 109.3(2)
C7 C8 Li2 128.8(2)
C7 C8 Li3 115.9(2)
C9 C8 Cu1 136.1(2)
C9 C8 C7 114.6(3)
C9 C8 Li2 82.3(2)
C9 C8 Li3 95.2(2)
Li2 C8 Li3 109.6(2)
C8 C9 H9 117.7
C10 C9 C8 124.6(3)
C10 C9 H9 117.7
C9 C10 H10 120.5
C11 C10 C9 119.1(3)
C11 C10 H10 120.5
C10 C11 H11 120.2
C10 C11 C12 119.6(3)
C12 C11 H11 120.2
C7 C12 H12 119.3
C11 C12 C7 121.4(3)
C11 C12 H12 119.3
C14 C13 C19 117.1(3)
C18 C13 C14 120.9(3)
C18 C13 C19 121.8(3)
Cu1 C14 Li3 66.31(16)
C13 C14 Cu1 109.4(2)
C13 C14 Li3 143.4(3)
C15 C14 Cu1 135.4(2)
C15 C14 C13 114.3(3)
C15 C14 Li3 83.3(2)
C14 C15 H15 117.8
C16 C15 C14 124.4(3)
C16 C15 H15 117.8
C15 C16 H16 120.4
C17 C16 C15 119.2(3)
C17 C16 H16 120.4
C16 C17 H17 120.3
C16 C17 C18 119.4(3)
C18 C17 H17 120.3
C13 C18 H18 119.1
C17 C18 C13 121.7(3)
C17 C18 H18 119.1
C20 C19 C13 116.8(2)
C24 C19 C13 122.3(3)
C24 C19 C20 120.8(3)
Cu1 C20 Li1 66.43(15)
Cu1 C20 Li2 69.26(16)
C19 C20 Cu1 109.6(2)
C19 C20 Li1 114.6(2)
C19 C20 Li2 132.7(3)
C21 C20 Cu1 135.9(2)
C21 C20 C19 114.4(3)
C21 C20 Li1 94.4(2)
C21 C20 Li2 80.9(2)
Li2 C20 Li1 107.8(2)
C20 C21 H21 117.9
C22 C21 C20 124.2(3)
C22 C21 H21 117.9
C21 C22 H22 120.4
C23 C22 C21 119.2(3)
C23 C22 H22 120.4
C22 C23 H23 120.2
C22 C23 C24 119.5(3)
C24 C23 H23 120.2
C19 C24 H24 119.1
C23 C24 C19 121.8(3)
C23 C24 H24 119.1
O1 C25 H25A 110.4
O1 C25 H25B 110.4
O1 C25 C26 106.8(3)
H25A C25 H25B 108.6
C26 C25 H25A 110.4
C26 C25 H25B 110.4
C25 C26 H26A 111.0
C25 C26 H26B 111.0
H26A C26 H26B 109.0
C27 C26 C25 103.6(3)
C27 C26 H26A 111.0
C27 C26 H26B 111.0
C26 C27 H27A 111.2
C26 C27 H27B 111.2
H27A C27 H27B 109.1
C28 C27 C26 102.8(3)
C28 C27 H27A 111.2
C28 C27 H27B 111.2
O1 C28 C27 104.9(3)
O1 C28 H28A 110.8
O1 C28 H28B 110.8
C27 C28 H28A 110.8
C27 C28 H28B 110.8
H28A C28 H28B 108.8
O2 C29 H29A 110.2
O2 C29 H29B 110.2
O2 C29 C30 107.5(3)
H29A C29 H29B 108.5
C30 C29 H29A 110.2
C30 C29 H29B 110.2
C29 C30 H30A 111.1
C29 C30 H30B 111.1
C29 C30 C31 103.2(3)
H30A C30 H30B 109.1
C31 C30 H30A 111.1
C31 C30 H30B 111.1
C30 C31 H31A 111.2
C30 C31 H31B 111.2
H31A C31 H31B 109.1
C32 C31 C30 102.9(3)
C32 C31 H31A 111.2
C32 C31 H31B 111.2
O2 C32 C31 106.2(3)
O2 C32 H32A 110.5
O2 C32 H32B 110.5
C31 C32 H32A 110.5
C31 C32 H32B 110.5
H32A C32 H32B 108.7
O5 C33 H33A 110.4
O5 C33 H33B 110.4
O5 C33 C34 106.6(3)
H33A C33 H33B 108.6
C34 C33 H33A 110.4
C34 C33 H33B 110.4
C33 C34 H34A 111.2
C33 C34 H34B 111.2
H34A C34 H34B 109.1
C35 C34 C33 102.7(3)
C35 C34 H34A 111.2
C35 C34 H34B 111.2
C34 C35 H35A 111.2
C34 C35 H35B 111.2
C34 C35 C36 102.9(3)
H35A C35 H35B 109.1
C36 C35 H35A 111.2
C36 C35 H35B 111.2
O5 C36 C35 106.2(3)
O5 C36 H36A 110.5
O5 C36 H36B 110.5
C35 C36 H36A 110.5
C35 C36 H36B 110.5
H36A C36 H36B 108.7
O6 C37 H37A 110.6
O6 C37 H37B 110.6
O6 C37 C38 105.7(3)
H37A C37 H37B 108.7
C38 C37 H37A 110.6
C38 C37 H37B 110.6
C37 C38 H38A 110.8
C37 C38 H38B 110.8
C37 C38 C39 104.7(3)
H38A C38 H38B 108.9
C39 C38 H38A 110.8
C39 C38 H38B 110.8
C38 C39 H39A 110.8
C38 C39 H39B 110.8
H39A C39 H39B 108.9
C40 C39 C38 104.6(3)
C40 C39 H39A 110.8
C40 C39 H39B 110.8
O6 C40 C39 108.5(3)
O6 C40 H40A 110.0
O6 C40 H40B 110.0
C39 C40 H40A 110.0
C39 C40 H40B 110.0
H40A C40 H40B 108.4
O3 C41 H41A 110.6
O3 C41 H41B 110.6
O3 C41 C42 105.7(4)
H41A C41 H41B 108.7
C42 C41 H41A 110.6
C42 C41 H41B 110.6
C41 C42 H42A 110.8
C41 C42 H42B 110.8
H42A C42 H42B 108.9
C43 C42 C41 104.7(4)
C43 C42 H42A 110.8
C43 C42 H42B 110.8
C42 C43 H43A 110.6
C42 C43 H43B 110.6
H43A C43 H43B 108.8
C44 C43 C42 105.5(4)
C44 C43 H43A 110.6
C44 C43 H43B 110.6
O3 C44 C43 103.2(4)
O3 C44 H44A 111.1
O3 C44 H44B 111.1
C43 C44 H44A 111.1
C43 C44 H44B 111.1
H44A C44 H44B 109.1
O4 C45 H45A 110.1
O4 C45 H45B 110.1
H45A C45 H45B 108.4
C46 C45 O4 107.9(4)
C46 C45 H45A 110.1
C46 C45 H45B 110.1
C45 C46 H46A 110.2
C45 C46 H46B 110.2
C45 C46 C47 107.4(4)
H46A C46 H46B 108.5
C47 C46 H46A 110.2
C47 C46 H46B 110.2
C46 C47 H47A 110.8
C46 C47 H47B 110.8
H47A C47 H47B 108.8
C48 C47 C46 104.9(4)
C48 C47 H47A 110.8
C48 C47 H47B 110.8
O4 C48 C47 107.9(4)
O4 C48 H48A 110.1
O4 C48 H48B 110.1
C47 C48 H48A 110.1
C47 C48 H48B 110.1
H48A C48 H48B 108.4
O1 Li1 Cu1 131.1(3)
O1 Li1 C2 102.9(2)
O1 Li1 C20 120.5(3)
O2 Li1 Cu1 128.6(3)
O2 Li1 O1 100.0(2)
O2 Li1 C2 132.2(3)
O2 Li1 C20 103.4(2)
C2 Li1 Cu1 50.51(12)
C2 Li1 C20 100.1(2)
C20 Li1 Cu1 50.21(13)
O3 Li2 Cu1 130.8(3)
O3 Li2 C8 106.3(2)
O3 Li2 C20 125.1(3)
O4 Li2 Cu1 132.8(3)
O4 Li2 O3 96.4(3)
O4 Li2 C8 124.2(3)
O4 Li2 C20 107.7(2)
C8 Li2 Cu1 49.92(13)
C8 Li2 C20 99.6(2)
C20 Li2 Cu1 49.65(13)
O5 Li3 Cu1 127.2(3)
O5 Li3 C8 105.5(2)
O5 Li3 C14 127.6(3)
O6 Li3 Cu1 130.8(3)
O6 Li3 O5 101.8(3)
O6 Li3 C8 116.8(3)
O6 Li3 C14 105.2(2)
C8 Li3 Cu1 50.78(13)
C14 Li3 Cu1 50.84(13)
C14 Li3 C8 101.0(2)

loop_
_geom_bond_atom_site_label_1
_geom_bond_atom_site_label_2
_geom_bond_distance
Cu1 C2 2.035(3)
Cu1 C8 2.040(3)
Cu1 C14 2.035(3)
Cu1 C20 2.030(3)
Cu1 Li1 2.422(5)
Cu1 Li2 2.491(5)
Cu1 Li3 2.404(5)
O1 C25 1.435(4)
O1 C28 1.436(4)
O1 Li1 1.951(6)
O2 C29 1.419(4)
O2 C32 1.443(4)
O2 Li1 1.948(6)
O3 C41 1.404(5)
O3 C44 1.442(5)
O3 Li2 2.002(6)
O4 C45 1.436(5)
O4 C48 1.414(5)
O4 Li2 1.975(6)
O5 C33 1.447(4)
O5 C36 1.441(4)
O5 Li3 1.980(6)
O6 C37 1.437(4)
O6 C40 1.425(4)
O6 Li3 1.952(6)
C1 C2 1.426(4)
C1 C6 1.404(4)
C1 C7 1.489(4)
C2 C3 1.406(4)
C2 Li1 2.345(6)
C3 H3 0.9300
C3 C4 1.393(4)
C4 H4 0.9300
C4 C5 1.375(5)
C5 H5 0.9300
C5 C6 1.384(5)
C6 H6 0.9300
C7 C8 1.440(4)
C7 C12 1.393(4)
C8 C9 1.404(4)
C8 Li2 2.331(6)
C8 Li3 2.352(6)
C9 H9 0.9300
C9 C10 1.388(4)
C10 H10 0.9300
C10 C11 1.376(5)
C11 H11 0.9300
C11 C12 1.390(5)
C12 H12 0.9300
C13 C14 1.431(4)
C13 C18 1.401(4)
C13 C19 1.490(4)
C14 C15 1.409(4)
C14 Li3 2.336(6)
C15 H15 0.9300
C15 C16 1.392(4)
C16 H16 0.9300
C16 C17 1.375(5)
C17 H17 0.9300
C17 C18 1.378(5)
C18 H18 0.9300
C19 C20 1.432(4)
C19 C24 1.397(4)
C20 C21 1.410(4)
C20 Li1 2.362(6)
C20 Li2 2.332(6)
C21 H21 0.9300
C21 C22 1.392(4)
C22 H22 0.9300
C22 C23 1.374(5)
C23 H23 0.9300
C23 C24 1.377(5)
C24 H24 0.9300
C25 H25A 0.9700
C25 H25B 0.9700
C25 C26 1.507(5)
C26 H26A 0.9700
C26 H26B 0.9700
C26 C27 1.504(6)
C27 H27A 0.9700
C27 H27B 0.9700
C27 C28 1.495(5)
C28 H28A 0.9700
C28 H28B 0.9700
C29 H29A 0.9700
C29 H29B 0.9700
C29 C30 1.471(5)
C30 H30A 0.9700
C30 H30B 0.9700
C30 C31 1.502(5)
C31 H31A 0.9700
C31 H31B 0.9700
C31 C32 1.498(6)
C32 H32A 0.9700
C32 H32B 0.9700
C33 H33A 0.9700
C33 H33B 0.9700
C33 C34 1.505(5)
C34 H34A 0.9700
C34 H34B 0.9700
C34 C35 1.495(6)
C35 H35A 0.9700
C35 H35B 0.9700
C35 C36 1.511(5)
C36 H36A 0.9700
C36 H36B 0.9700
C37 H37A 0.9700
C37 H37B 0.9700
C37 C38 1.515(5)
C38 H38A 0.9700
C38 H38B 0.9700
C38 C39 1.526(5)
C39 H39A 0.9700
C39 H39B 0.9700
C39 C40 1.459(5)
C40 H40A 0.9700
C40 H40B 0.9700
C41 H41A 0.9700
C41 H41B 0.9700
C41 C42 1.514(6)
C42 H42A 0.9700
C42 H42B 0.9700
C42 C43 1.477(8)
C43 H43A 0.9700
C43 H43B 0.9700
C43 C44 1.463(8)
C44 H44A 0.9700
C44 H44B 0.9700
C45 H45A 0.9700
C45 H45B 0.9700
C45 C46 1.430(7)
C46 H46A 0.9700
C46 H46B 0.9700
C46 C47 1.476(7)
C47 H47A 0.9700
C47 H47B 0.9700
C47 C48 1.450(6)
C48 H48A 0.9700
C48 H48B 0.9700

loop_
_geom_torsion_atom_site_label_1
_geom_torsion_atom_site_label_2
_geom_torsion_atom_site_label_3
_geom_torsion_atom_site_label_4
_geom_torsion
Cu1 C2 C3 C4 171.1(2)
Cu1 C2 Li1 O1 -133.3(3)
Cu1 C2 Li1 O2 110.2(4)
Cu1 C2 Li1 C20 -8.55(14)
Cu1 C8 C9 C10 176.2(2)
Cu1 C8 Li2 O3 130.2(3)
Cu1 C8 Li2 O4 -120.1(3)
Cu1 C8 Li2 C20 -0.90(16)
Cu1 C8 Li3 O5 -125.6(3)
Cu1 C8 Li3 O6 122.1(3)
Cu1 C8 Li3 C14 8.76(15)
Cu1 C14 C15 C16 168.1(3)
Cu1 C14 Li3 O5 110.8(4)
Cu1 C14 Li3 O6 -130.7(3)
Cu1 C14 Li3 C8 -8.75(15)
Cu1 C20 C21 C22 177.2(2)
Cu1 C20 Li1 O1 120.1(3)
Cu1 C20 Li1 O2 -129.5(2)
Cu1 C20 Li1 C2 8.58(14)
Cu1 C20 Li2 O3 -116.8(3)
Cu1 C20 Li2 O4 131.6(3)
Cu1 C20 Li2 C8 0.91(16)
O1 C25 C26 C27 -19.1(4)
O2 C29 C30 C31 -29.3(5)
O3 C41 C42 C43 -6.5(6)
O4 C45 C46 C47 -1.4(8)
O5 C33 C34 C35 -29.2(4)
O6 C37 C38 C39 -18.9(4)
C1 C2 C3 C4 1.6(4)
C1 C2 Li1 Cu1 92.7(4)
C1 C2 Li1 O1 -40.6(5)
C1 C2 Li1 O2 -157.1(4)
C1 C2 Li1 C20 84.2(4)
C1 C7 C8 Cu1 6.0(3)
C1 C7 C8 C9 -175.4(2)
C1 C7 C8 Li2 84.3(4)
C1 C7 C8 Li3 -65.9(3)
C1 C7 C12 C11 176.4(3)
C2 Cu1 C8 C7 -3.57(19)
C2 Cu1 C8 C9 178.3(3)
C2 Cu1 C8 Li2 -128.78(18)
C2 Cu1 C8 Li3 106.95(18)
C2 Cu1 C14 C13 126.6(2)
C2 Cu1 C14 C15 -41.4(3)
C2 Cu1 C14 Li3 -92.61(19)
C2 Cu1 C20 C19 -121.0(2)
C2 Cu1 C20 C21 58.8(3)
C2 Cu1 C20 Li1 -11.9(2)
C2 Cu1 C20 Li2 109.55(19)
C2 Cu1 Li1 O1 70.4(3)
C2 Cu1 Li1 O2 -117.1(4)
C2 Cu1 Li1 C20 169.02(19)
C2 Cu1 Li2 O3 -10.5(4)
C2 Cu1 Li2 O4 168.2(3)
C2 Cu1 Li2 C8 65.43(19)
C2 Cu1 Li2 C20 -115.73(15)
C2 Cu1 Li3 O5 0.3(4)
C2 Cu1 Li3 O6 -172.9(3)
C2 Cu1 Li3 C8 -79.10(15)
C2 Cu1 Li3 C14 112.02(14)
C2 C1 C6 C5 0.7(5)
C2 C1 C7 C8 -6.1(4)
C2 C1 C7 C12 177.0(3)
C2 C3 C4 C5 -1.0(5)
C3 C2 Li1 Cu1 -146.1(2)
C3 C2 Li1 O1 80.6(3)
C3 C2 Li1 O2 -35.9(4)
C3 C2 Li1 C20 -154.6(2)
C3 C4 C5 C6 0.1(5)
C4 C5 C6 C1 0.1(5)
C6 C1 C2 Cu1 -173.5(2)
C6 C1 C2 C3 -1.5(4)
C6 C1 C2 Li1 109.4(4)
C6 C1 C7 C8 170.1(3)
C6 C1 C7 C12 -6.8(4)
C7 C1 C2 Cu1 2.8(3)
C7 C1 C2 C3 174.8(2)
C7 C1 C2 Li1 -74.3(5)
C7 C1 C6 C5 -175.4(3)
C7 C8 C9 C10 -1.9(4)
C7 C8 Li2 Cu1 -98.5(3)
C7 C8 Li2 O3 31.6(4)
C7 C8 Li2 O4 141.4(3)
C7 C8 Li2 C20 -99.4(3)
C7 C8 Li3 Cu1 100.7(2)
C7 C8 Li3 O5 -24.9(4)
C7 C8 Li3 O6 -137.2(3)
C7 C8 Li3 C14 109.5(3)
C8 Cu1 C2 C1 0.49(19)
C8 Cu1 C2 C3 -169.3(3)
C8 Cu1 C2 Li1 139.43(18)
C8 Cu1 C14 C13 -128.7(2)
C8 Cu1 C14 C15 63.4(3)
C8 Cu1 C14 Li3 12.2(2)
C8 Cu1 C20 C19 128.2(2)
C8 Cu1 C20 C21 -52.0(3)
C8 Cu1 C20 Li1 -122.70(18)
C8 Cu1 C20 Li2 -1.2(2)
C8 Cu1 Li1 O1 12.0(4)
C8 Cu1 Li1 O2 -175.5(2)
C8 Cu1 Li1 C2 -58.4(2)
C8 Cu1 Li1 C20 110.65(18)
C8 Cu1 Li2 O3 -75.9(3)
C8 Cu1 Li2 O4 102.8(4)
C8 Cu1 Li2 C20 178.8(2)
C8 Cu1 Li3 O5 79.3(3)
C8 Cu1 Li3 O6 -93.8(4)
C8 Cu1 Li3 C14 -168.89(19)
C8 C7 C12 C11 -0.4(5)
C8 C9 C10 C11 0.8(5)
C9 C8 Li2 Cu1 146.0(2)
C9 C8 Li2 O3 -83.8(3)
C9 C8 Li2 O4 25.9(3)
C9 C8 Li2 C20 145.1(3)
C9 C8 Li3 Cu1 -138.7(2)
C9 C8 Li3 O5 95.7(3)
C9 C8 Li3 O6 -16.6(3)
C9 C8 Li3 C14 -129.9(2)
C9 C10 C11 C12 0.6(5)
C10 C11 C12 C7 -0.8(5)
C12 C7 C8 Cu1 -177.0(2)
C12 C7 C8 C9 1.6(4)
C12 C7 C8 Li2 -98.7(4)
C12 C7 C8 Li3 111.1(3)
C13 C14 C15 C16 0.6(4)
C13 C14 Li3 Cu1 91.0(4)
C13 C14 Li3 O5 -158.1(4)
C13 C14 Li3 O6 -39.7(5)
C13 C14 Li3 C8 82.3(5)
C13 C19 C20 Cu1 4.5(3)
C13 C19 C20 C21 -175.4(2)
C13 C19 C20 Li1 -67.9(3)
C13 C19 C20 Li2 84.0(4)
C13 C19 C24 C23 177.2(3)
C14 Cu1 C2 C1 128.07(19)
C14 Cu1 C2 C3 -41.7(3)
C14 Cu1 C2 Li1 -92.99(18)
C14 Cu1 C8 C7 -122.6(2)
C14 Cu1 C8 C9 59.2(3)
C14 Cu1 C8 Li2 112.17(19)
C14 Cu1 C8 Li3 -12.1(2)
C14 Cu1 C20 C19 -1.8(2)
C14 Cu1 C20 C21 178.0(3)
C14 Cu1 C20 Li1 107.23(17)
C14 Cu1 C20 Li2 -131.28(18)
C14 Cu1 Li1 O1 -177.8(3)
C14 Cu1 Li1 O2 -5.3(4)
C14 Cu1 Li1 C2 111.86(14)
C14 Cu1 Li1 C20 -79.11(15)
C14 Cu1 Li2 O3 169.1(3)
C14 Cu1 Li2 O4 -12.2(4)
C14 Cu1 Li2 C8 -114.97(16)
C14 Cu1 Li2 C20 63.9(2)
C14 Cu1 Li3 O5 -111.8(4)
C14 Cu1 Li3 O6 75.1(3)
C14 Cu1 Li3 C8 168.89(19)
C14 C13 C18 C17 -0.4(5)
C14 C13 C19 C20 -5.8(4)
C14 C13 C19 C24 176.7(3)
C14 C15 C16 C17 -0.5(5)
C15 C14 Li3 Cu1 -146.5(2)
C15 C14 Li3 O5 -35.7(4)
C15 C14 Li3 O6 82.8(3)
C15 C14 Li3 C8 -155.3(3)
C15 C16 C17 C18 0.0(5)
C16 C17 C18 C13 0.5(5)
C18 C13 C14 Cu1 -170.9(2)
C18 C13 C14 C15 -0.1(4)
C18 C13 C14 Li3 113.0(4)
C18 C13 C19 C20 168.9(3)
C18 C13 C19 C24 -8.5(5)
C19 C13 C14 Cu1 3.9(3)
C19 C13 C14 C15 174.6(2)
C19 C13 C14 Li3 -72.2(5)
C19 C13 C18 C17 -174.9(3)
C19 C20 C21 C22 -3.0(4)
C19 C20 Li1 Cu1 101.8(2)
C19 C20 Li1 O1 -138.1(3)
C19 C20 Li1 O2 -27.7(3)
C19 C20 Li1 C2 110.3(3)
C19 C20 Li2 Cu1 -98.0(3)
C19 C20 Li2 O3 145.1(3)
C19 C20 Li2 O4 33.6(5)
C19 C20 Li2 C8 -97.1(3)
C20 Cu1 C2 C1 -126.9(2)
C20 Cu1 C2 C3 63.3(3)
C20 Cu1 C2 Li1 12.0(2)
C20 Cu1 C8 C7 126.42(19)
C20 Cu1 C8 C9 -51.7(3)
C20 Cu1 C8 Li2 1.2(2)
C20 Cu1 C8 Li3 -123.07(19)
C20 Cu1 C14 C13 -1.1(2)
C20 Cu1 C14 C15 -169.1(3)
C20 Cu1 C14 Li3 139.70(18)
C20 Cu1 Li1 O1 -98.7(4)
C20 Cu1 Li1 O2 73.9(3)
C20 Cu1 Li1 C2 -169.02(19)
C20 Cu1 Li2 O3 105.3(4)
C20 Cu1 Li2 O4 -76.0(3)
C20 Cu1 Li2 C8 -178.8(2)
C20 Cu1 Li3 O5 -170.1(2)
C20 Cu1 Li3 O6 16.8(5)
C20 Cu1 Li3 C8 110.53(18)
C20 Cu1 Li3 C14 -58.4(2)
C20 C19 C24 C23 -0.1(5)
C20 C21 C22 C23 1.8(5)
C21 C20 Li1 Cu1 -138.8(2)
C21 C20 Li1 O1 -18.6(3)
C21 C20 Li1 O2 91.7(3)
C21 C20 Li1 C2 -130.2(2)
C21 C20 Li2 Cu1 146.9(2)
C21 C20 Li2 O3 30.1(3)
C21 C20 Li2 O4 -81.5(3)
C21 C20 Li2 C8 147.8(3)
C21 C22 C23 C24 0.4(5)
C22 C23 C24 C19 -1.2(5)
C24 C19 C20 Cu1 -178.1(2)
C24 C19 C20 C21 2.1(4)
C24 C19 C20 Li1 109.6(3)
C24 C19 C20 Li2 -98.6(4)
C25 O1 C28 C27 23.9(4)
C25 O1 Li1 Cu1 -136.7(3)
C25 O1 Li1 O2 49.2(4)
C25 O1 Li1 C2 -88.5(3)
C25 O1 Li1 C20 161.4(3)
C25 C26 C27 C28 32.8(4)
C26 C27 C28 O1 -35.1(4)
C28 O1 C25 C26 -2.8(4)
C28 O1 Li1 Cu1 -3.7(5)
C28 O1 Li1 O2 -177.7(2)
C28 O1 Li1 C2 44.5(3)
C28 O1 Li1 C20 -65.5(4)
C29 O2 C32 C31 8.7(4)
C29 O2 Li1 Cu1 -118.3(4)
C29 O2 Li1 O1 55.9(4)
C29 O2 Li1 C2 173.6(3)
C29 O2 Li1 C20 -69.0(3)
C29 C30 C31 C32 33.4(5)
C30 C31 C32 O2 -26.3(4)
C32 O2 C29 C30 13.1(4)
C32 O2 Li1 Cu1 23.9(5)
C32 O2 Li1 O1 -161.8(3)
C32 O2 Li1 C2 -44.1(5)
C32 O2 Li1 C20 73.3(3)
C33 O5 C36 C35 12.4(4)
C33 O5 Li3 Cu1 19.1(4)
C33 O5 Li3 O6 -166.2(2)
C33 O5 Li3 C8 71.4(3)
C33 O5 Li3 C14 -46.3(4)
C33 C34 C35 C36 35.7(4)
C34 C35 C36 O5 -30.4(4)
C36 O5 C33 C34 10.5(4)
C36 O5 Li3 Cu1 -116.0(4)
C36 O5 Li3 O6 58.6(4)
C36 O5 Li3 C8 -63.8(4)
C36 O5 Li3 C14 178.5(3)
C37 O6 C40 C39 -33.2(4)
C37 O6 Li3 Cu1 -15.9(5)
C37 O6 Li3 O5 169.7(3)
C37 O6 Li3 C8 -75.9(3)
C37 O6 Li3 C14 35.1(4)
C37 C38 C39 C40 -0.6(4)
C38 C39 C40 O6 20.3(5)
C40 O6 C37 C38 31.8(4)
C40 O6 Li3 Cu1 -147.8(3)
C40 O6 Li3 O5 37.8(4)
C40 O6 Li3 C8 152.1(3)
C40 O6 Li3 C14 -96.9(3)
C41 O3 C44 C43 -37.9(5)
C41 O3 Li2 Cu1 58.0(5)
C41 O3 Li2 O4 -121.0(4)
C41 O3 Li2 C8 7.4(5)
C41 O3 Li2 C20 122.0(4)
C41 C42 C43 C44 -16.3(6)
C42 C43 C44 O3 32.6(6)
C44 O3 C41 C42 27.6(5)
C44 O3 Li2 Cu1 -128.2(4)
C44 O3 Li2 O4 52.8(4)
C44 O3 Li2 C8 -178.8(3)
C44 O3 Li2 C20 -64.2(5)
C45 O4 C48 C47 -21.7(6)
C45 O4 Li2 Cu1 -129.3(5)
C45 O4 Li2 O3 49.7(5)
C45 O4 Li2 C8 -64.9(5)
C45 O4 Li2 C20 179.8(4)
C45 C46 C47 C48 -11.5(7)
C46 C47 C48 O4 20.4(6)
C48 O4 C45 C46 14.2(7)
C48 O4 Li2 Cu1 52.3(6)
C48 O4 Li2 O3 -128.7(4)
C48 O4 Li2 C8 116.7(4)
C48 O4 Li2 C20 1.3(5)
Li1 Cu1 C2 C1 -138.9(3)
Li1 Cu1 C2 C3 51.2(3)
Li1 Cu1 C8 C7 45.8(3)
Li1 Cu1 C8 C9 -132.4(3)
Li1 Cu1 C8 Li2 -79.4(2)
Li1 Cu1 C8 Li3 156.3(2)
Li1 Cu1 C14 C13 60.4(2)
Li1 Cu1 C14 C15 -107.5(3)
Li1 Cu1 C14 Li3 -158.8(2)
Li1 Cu1 C20 C19 -109.1(3)
Li1 Cu1 C20 C21 70.7(3)
Li1 Cu1 C20 Li2 121.5(2)
Li1 Cu1 Li2 O3 54.3(4)
Li1 Cu1 Li2 O4 -127.0(4)
Li1 Cu1 Li2 C8 130.21(17)
Li1 Cu1 Li2 C20 -50.96(18)
Li1 Cu1 Li3 O5 -51.4(6)
Li1 Cu1 Li3 O6 135.4(4)
Li1 Cu1 Li3 C8 -130.8(4)
Li1 Cu1 Li3 C14 60.3(5)
Li1 O1 C25 C26 132.5(3)
Li1 O1 C28 C27 -114.0(3)
Li1 O2 C29 C30 159.8(3)
Li1 O2 C32 C31 -137.2(3)
Li1 C2 C3 C4 -142.7(3)
Li1 C20 C21 C22 -122.6(3)
Li1 C20 Li2 Cu1 55.18(18)
Li1 C20 Li2 O3 -61.7(4)
Li1 C20 Li2 O4 -173.2(3)
Li1 C20 Li2 C8 56.1(3)
Li2 Cu1 C2 C1 -52.3(3)
Li2 Cu1 C2 C3 137.9(3)
Li2 Cu1 C2 Li1 86.6(2)
Li2 Cu1 C8 C7 125.2(3)
Li2 Cu1 C8 C9 -53.0(3)
Li2 Cu1 C8 Li3 -124.3(2)
Li2 Cu1 C14 C13 -53.0(3)
Li2 Cu1 C14 C15 139.0(3)
Li2 Cu1 C14 Li3 87.8(2)
Li2 Cu1 C20 C19 129.4(3)
Li2 Cu1 C20 C21 -50.7(3)
Li2 Cu1 C20 Li1 -121.5(2)
Li2 Cu1 Li1 O1 -49.1(4)
Li2 Cu1 Li1 O2 123.4(3)
Li2 Cu1 Li1 C2 -119.50(16)
Li2 Cu1 Li1 C20 49.52(18)
Li2 Cu1 Li3 O5 127.2(3)
Li2 Cu1 Li3 O6 -46.0(4)
Li2 Cu1 Li3 C8 47.80(18)
Li2 Cu1 Li3 C14 -121.08(17)
Li2 O3 C41 C42 -157.6(4)
Li2 O3 C44 C43 147.3(4)
Li2 O4 C45 C46 -164.4(5)
Li2 O4 C48 C47 157.0(4)
Li2 C8 C9 C10 127.4(3)
Li2 C8 Li3 Cu1 -55.0(2)
Li2 C8 Li3 O5 179.3(2)
Li2 C8 Li3 O6 67.1(3)
Li2 C8 Li3 C14 -46.3(3)
Li2 C20 C21 C22 130.1(3)
Li2 C20 Li1 Cu1 -56.89(19)
Li2 C20 Li1 O1 63.3(3)
Li2 C20 Li1 O2 173.6(2)
Li2 C20 Li1 C2 -48.3(3)
Li3 Cu1 C2 C1 62.0(2)
Li3 Cu1 C2 C3 -107.8(3)
Li3 Cu1 C2 Li1 -159.1(2)
Li3 Cu1 C8 C7 -110.5(3)
Li3 Cu1 C8 C9 71.3(3)
Li3 Cu1 C8 Li2 124.3(2)
Li3 Cu1 C14 C13 -140.8(3)
Li3 Cu1 C14 C15 51.2(3)
Li3 Cu1 C20 C19 47.5(3)
Li3 Cu1 C20 C21 -132.7(3)
Li3 Cu1 C20 Li1 156.6(2)
Li3 Cu1 C20 Li2 -81.9(3)
Li3 Cu1 Li1 O1 129.5(4)
Li3 Cu1 Li1 O2 -58.0(6)
Li3 Cu1 Li1 C2 59.1(5)
Li3 Cu1 Li1 C20 -131.9(4)
Li3 Cu1 Li2 O3 -125.1(3)
Li3 Cu1 Li2 O4 53.6(4)
Li3 Cu1 Li2 C8 -49.21(19)
Li3 Cu1 Li2 C20 129.62(17)
Li3 O5 C33 C34 -128.0(3)
Li3 O5 C36 C35 152.3(3)
Li3 O6 C37 C38 -108.1(3)
Li3 O6 C40 C39 102.5(4)
Li3 C8 C9 C10 -123.5(3)
Li3 C8 Li2 Cu1 53.19(19)
Li3 C8 Li2 O3 -176.6(3)
Li3 C8 Li2 O4 -66.9(4)
Li3 C8 Li2 C20 52.3(3)
Li3 C14 C15 C16 -145.9(3)
